data_7029354
loop_
_publ_author_name
'Kannan, Shanmugaperumal'
'Vats, Bal Govind'
'Pius, Illipparambil C.'
'Noronha, Donald M.'
'Dhami, Prem S.'
'Naik, Prashant W.'
'Kumar, Mukesh'

_publ_section_title
;
 Extraction and structural studies of an unexplored monoamide,
 N,N'-dioctyl, \a-hydroxy acetamide with lanthanide(iii) and actinide(iii)
 ions.
;
_journal_issue 14
_journal_name_full 'Dalton transactions (Cambridge, England : 2003)'
_journal_page_first 5252
_journal_page_last 5255
_journal_paper_doi 10.1039/c3dt53529k
_journal_volume 43
_journal_year 2014
_chemical_formula_moiety 'C24 H52 N4 O10 Sm, 2(N O3)'
_chemical_formula_sum 'C24 H52 N6 O16 Sm'
_chemical_formula_weight 831.06
_chemical_name_systematic
;
 ?
;
_space_group_crystal_system monoclinic
_space_group_IT_number 14
_space_group_name_Hall '-P 2ybc'
_space_group_name_H-M_alt 'P 1 21/c 1'
_symmetry_space_group_name_Hall '-P 2ybc'
_symmetry_space_group_name_H-M 'P 1 21/c 1'
_atom_sites_solution_hydrogens mixed
_atom_sites_solution_primary iterative
_audit_creation_date 2013-12-12
_audit_creation_method
;
  Olex2 1.2
  (compiled Apr 23 2013 17:59:47, GUI svn.r4466)
;
_cell_angle_alpha 90
_cell_angle_beta 101.549(3)
_cell_angle_gamma 90
_cell_formula_units_Z 4
_cell_length_a 10.9512(4)
_cell_length_b 27.0203(9)
_cell_length_c 13.0160(4)
_cell_measurement_reflns_used 8383
_cell_measurement_temperature 293(2)
_cell_measurement_theta_max 69.6230
_cell_measurement_theta_min 3.2570
_cell_volume 3773.5(2)
_computing_cell_refinement
;
CrysAlisPro, Agilent Technologies,
Version 1.171.36.32 (release 02-08-2013 CrysAlis171 .NET)
(compiled Aug  2 2013,16:46:58)
;
_computing_data_collection
;
CrysAlisPro, Agilent Technologies,
Version 1.171.36.32 (release 02-08-2013 CrysAlis171 .NET)
(compiled Aug  2 2013,16:46:58)
;
_computing_data_reduction
;
CrysAlisPro, Agilent Technologies,
Version 1.171.36.32 (release 02-08-2013 CrysAlis171 .NET)
(compiled Aug  2 2013,16:46:58)
;
_computing_molecular_graphics
;
O. V. Dolomanov, L. J. Bourhis, R. J. Gildea, J. A. K. Howard and H. Puschmann,
OLEX2: a complete structure solution, refinement and analysis program.
J. Appl. Cryst. (2009). 42, 339-341.
;
_computing_publication_material
;
O. V. Dolomanov, L. J. Bourhis, R. J. Gildea, J. A. K. Howard and H. Puschmann,
OLEX2: a complete structure solution, refinement and analysis program.
J. Appl. Cryst. (2009). 42, 339-341.
;
_computing_structure_refinement
;
SHELXL, G.M. Sheldrick, Acta Cryst.
(2008). A64, 112-122
;
_computing_structure_solution
;
olex2.solve (L.J. Bourhis, O.V. Dolomanov, R.J. Gildea, J.A.K. Howard,
H. Puschmann, in preparation, 2011)
;
_diffrn_ambient_temperature 293(2)
_diffrn_detector_area_resol_mean 8.3200
_diffrn_measured_fraction_theta_full 0.9981
_diffrn_measured_fraction_theta_max 0.9888
_diffrn_measurement_device_type 'SuperNova, Single source at offset, Titan'
_diffrn_measurement_method '\w scans'
_diffrn_orient_matrix_UB_11 0.1304224000
_diffrn_orient_matrix_UB_12 -0.0136737000
_diffrn_orient_matrix_UB_13 -0.0186619000
_diffrn_orient_matrix_UB_21 0.0304483000
_diffrn_orient_matrix_UB_22 0.0553125000
_diffrn_orient_matrix_UB_23 -0.0085913000
_diffrn_orient_matrix_UB_31 0.0518541000
_diffrn_orient_matrix_UB_32 0.0018823000
_diffrn_orient_matrix_UB_33 0.1190342000
_diffrn_radiation_monochromator mirror
_diffrn_radiation_type 'Cu K\a'
_diffrn_radiation_wavelength 1.5418
_diffrn_reflns_av_R_equivalents 0.1016
_diffrn_reflns_av_unetI/netI 0.0898
_diffrn_reflns_Laue_measured_fraction_full 0.998
_diffrn_reflns_Laue_measured_fraction_max 0.989
_diffrn_reflns_limit_h_max 12
_diffrn_reflns_limit_h_min -13
_diffrn_reflns_limit_k_max 32
_diffrn_reflns_limit_k_min -32
_diffrn_reflns_limit_l_max 15
_diffrn_reflns_limit_l_min -15
_diffrn_reflns_number 22645
_diffrn_reflns_point_group_measured_fraction_full 0.998
_diffrn_reflns_point_group_measured_fraction_max 0.989
_diffrn_reflns_theta_full 67.684
_diffrn_reflns_theta_max 70.106
_diffrn_reflns_theta_min 3.271
_diffrn_source 'SuperNova (Cu) X-ray Source'
_exptl_absorpt_coefficient_mu 12.306
_exptl_absorpt_correction_T_max 0.650
_exptl_absorpt_correction_T_min 0.137
_exptl_absorpt_correction_type analytical
_exptl_absorpt_process_details
;
CrysAlisPro, Agilent Technologies,
Version 1.171.36.32 (release 02-08-2013 CrysAlis171 .NET)
(compiled Aug  2 2013,16:46:58)
Analytical numeric absorption correction using a multifaceted crystal
            model based on expressions derived by R.C. Clark & J.S. Reid.
(Clark, R. C. & Reid, J. S. (1995). Acta Cryst. A51, 887-897)
;
_exptl_crystal_colour 'clear yellowish'
_exptl_crystal_colour_lustre clear
_exptl_crystal_colour_modifier yellowish
_exptl_crystal_density_diffrn 1.463
_exptl_crystal_description needle
_exptl_crystal_F_000 1712
_exptl_crystal_size_max 0.2
_exptl_crystal_size_mid 0.05
_exptl_crystal_size_min 0.05
_refine_diff_density_max 1.193
_refine_diff_density_min -1.403
_refine_diff_density_rms 0.134
_refine_ls_extinction_method none
_refine_ls_goodness_of_fit_ref 1.062
_refine_ls_hydrogen_treatment mixed
_refine_ls_matrix_type full
_refine_ls_number_parameters 446
_refine_ls_number_reflns 7091
_refine_ls_number_restraints 9
_refine_ls_restrained_S_all 1.061
_refine_ls_R_factor_all 0.1076
_refine_ls_R_factor_gt 0.0774
_refine_ls_shift/su_max 0.001
_refine_ls_shift/su_mean 0.000
_refine_ls_structure_factor_coef Fsqd
_refine_ls_weighting_details 'w=1/[\s^2^(Fo^2^)+(0.0987P)^2^+16.3796P] where P=(Fo^2^+2Fc^2^)/3'
_refine_ls_weighting_scheme calc
_refine_ls_wR_factor_gt 0.1987
_refine_ls_wR_factor_ref 0.2243
_reflns_Friedel_coverage 0.000
_reflns_number_gt 5015
_reflns_number_total 7091
_reflns_threshold_expression 'I > 2\s(I)'
_cod_data_source_file c3dt53529k.txt
_cod_data_source_block 1
_cod_database_code 7029354
_chemical_oxdiff_formula C24H52O16N6Sm1
_reflns_odcompleteness_completeness 99.81
_reflns_odcompleteness_iscentric 1
_reflns_odcompleteness_theta 66.97
_olex2_refinement_description
;
1. Fixed Uiso
 At 1.2 times of:
  All C(H) groups, All C(H,H) groups
 At 1.5 times of:
  All C(H,H,H) groups, All O(H) groups, All O(H,H) groups
2. Restrained distances
 O7-H7
 0.85 with sigma of 0.01
 O5-H5
 0.85 with sigma of 0.01
 O2-H2
 0.85 with sigma of 0.01
 C18-H7
 1.888778 with sigma of 0.02
 Sm-H7
 3.043107 with sigma of 0.02
 C10-H5
 1.858612 with sigma of 0.02
 Sm-H5
 3.122561 with sigma of 0.02
 C1-H2
 1.909073 with sigma of 0.02
 Sm-H2
 3.043974 with sigma of 0.02
3.a Rotating group:
 O1(H1A,H1B)
3.b Ternary CH refined with riding coordinates:
 C22(H22), C6(H6), C3(H3), C11(H11), C14(H14), C19(H19)
3.c Secondary CH2 refined with riding coordinates:
 C1(H1C,H1D), C18(H18A,H18B)
3.d Aromatic/amide H refined with riding coordinates:
 C10(H10)
3.e Idealised Me refined as rotating group:
 C13(H13A,H13B,H13C), C21(H21A,H21B,H21C), C24(H24A,H24B,H24C), C20(H20A,H20B,
 H20C), C16(H16A,H16B,H16C), C8(H8A,H8B,H8C), C7(H7A,H7B,H7C), C5(H5A,H5B,H5C),
 C15(H15A,H15B,H15C), C4(H4A,H4B,H4C), C12(H12A,H12B,H12C), C23(H23A,H23B,H23C)
;
_shelx_space_group_comment
;
The symmetry employed for this shelxl refinement is uniquely defined
by the following loop, which should always be used as a source of
symmetry information in preference to the above space-group names.
They are only intended as comments.
;
_shelxl_version_number 2013-4

loop_
_space_group_symop_operation_xyz
'x, y, z'
'-x, y+1/2, -z+1/2'
'-x, -y, -z'
'x, -y-1/2, z-1/2'

loop_
_atom_site_label
_atom_site_type_symbol
_atom_site_fract_x
_atom_site_fract_y
_atom_site_fract_z
_atom_site_U_iso_or_equiv
_atom_site_adp_type
_atom_site_occupancy
_atom_site_site_symmetry_order
_atom_site_calc_flag
_atom_site_refinement_flags_posn
_atom_site_refinement_flags_adp
Sm Sm 0.38995(5) 0.58865(2) 0.76384(4) 0.0476(2) Uani 1 1 d D .
O15 O 0.6404(13) 0.5930(3) 0.5245(8) 0.109(4) Uani 1 1 d . .
O4 O 0.2045(6) 0.6382(3) 0.7315(5) 0.0589(17) Uani 1 1 d . .
N2 N 0.0209(9) 0.6647(3) 0.7562(6) 0.065(2) Uani 1 1 d . .
O8 O 0.5592(7) 0.6003(3) 0.9256(6) 0.0633(19) Uani 1 1 d . .
O13 O 0.6749(10) 0.4598(3) 0.7579(6) 0.085(3) Uani 1 1 d . .
O7 O 0.4527(6) 0.5101(3) 0.8556(6) 0.0616(18) Uani 1 1 d D .
H7 H 0.5279(14) 0.5008(15) 0.877(7) 0.092 Uiso 1 1 d D U
O5 O 0.2899(7) 0.6082(3) 0.9180(5) 0.0630(19) Uani 1 1 d D .
H5 H 0.309(6) 0.595(3) 0.979(3) 0.094 Uiso 1 1 d D U
O9 O 0.4897(9) 0.6676(3) 0.8465(6) 0.073(2) Uani 1 1 d . .
N3 N 0.1512(8) 0.4536(3) 0.7968(6) 0.056(2) Uani 1 1 d . .
O2 O 0.3078(8) 0.5630(2) 0.5819(5) 0.0626(19) Uani 1 1 d D .
H2 H 0.296(8) 0.5328(7) 0.5622(17) 0.094 Uiso 1 1 d D U
N1 N 0.4099(9) 0.6727(3) 0.4650(6) 0.058(2) Uani 1 1 d . .
N6 N 0.6677(11) 0.5569(4) 0.4795(8) 0.079(3) Uani 1 1 d . .
C13 C -0.0300(14) 0.6309(6) 0.5730(9) 0.097(5) Uani 1 1 d . .
H13A H 0.0524 0.6175 0.5792 0.145 Uiso 1 1 calc R U
H13B H -0.0620 0.6401 0.5014 0.145 Uiso 1 1 calc R U
H13C H -0.0834 0.6065 0.5945 0.145 Uiso 1 1 calc R U
O1 O 0.5764(8) 0.5580(3) 0.7105(6) 0.076(2) Uani 1 1 d . .
H1A H 0.5912 0.5266 0.7295 0.114 Uiso 1 1 d R U
H1B H 0.5900 0.5654 0.6496 0.114 Uiso 1 1 d R U
O6 O 0.2301(7) 0.5274(3) 0.7645(5) 0.0606(18) Uani 1 1 d . .
O11 O 0.6699(8) 0.4602(3) 0.9235(6) 0.077(2) Uani 1 1 d . .
C21 C 0.0087(15) 0.4784(6) 0.6290(10) 0.101(5) Uani 1 1 d . .
H21A H 0.0581 0.5067 0.6197 0.152 Uiso 1 1 calc R U
H21B H -0.0771 0.4848 0.5984 0.152 Uiso 1 1 calc R U
H21C H 0.0370 0.4502 0.5953 0.152 Uiso 1 1 calc R U
C24 C 0.138(2) 0.3641(6) 0.7486(14) 0.130(7) Uani 1 1 d . .
H24A H 0.0503 0.3660 0.7180 0.195 Uiso 1 1 calc R U
H24B H 0.1572 0.3315 0.7762 0.195 Uiso 1 1 calc R U
H24C H 0.1854 0.3711 0.6961 0.195 Uiso 1 1 calc R U
C22 C 0.1689(12) 0.4018(4) 0.8369(10) 0.071(3) Uani 1 1 d . .
H22 H 0.2576 0.3979 0.8679 0.085 Uiso 1 1 calc R U
N4 N 0.5592(8) 0.6470(4) 0.9238(7) 0.058(2) Uani 1 1 d . .
C20 C -0.0260(14) 0.5100(6) 0.8038(13) 0.098(4) Uani 1 1 d . .
H20A H -0.0171 0.5014 0.8765 0.147 Uiso 1 1 calc R U
H20B H -0.1123 0.5159 0.7743 0.147 Uiso 1 1 calc R U
H20C H 0.0214 0.5393 0.7976 0.147 Uiso 1 1 calc R U
C16 C -0.1819(11) 0.6388(7) 0.7941(12) 0.099(5) Uani 1 1 d . .
H16A H -0.2361 0.6508 0.7318 0.149 Uiso 1 1 calc R U
H16B H -0.2266 0.6375 0.8504 0.149 Uiso 1 1 calc R U
H16C H -0.1530 0.6063 0.7814 0.149 Uiso 1 1 calc R U
C6 C 0.4698(11) 0.7203(4) 0.5016(9) 0.063(3) Uani 1 1 d . .
H6 H 0.4780 0.7389 0.4386 0.076 Uiso 1 1 calc R U
C3 C 0.3775(13) 0.6642(5) 0.3491(8) 0.075(3) Uani 1 1 d . .
H3 H 0.3438 0.6306 0.3374 0.090 Uiso 1 1 calc R U
O3 O 0.4202(7) 0.6450(2) 0.6284(5) 0.0573(18) Uani 1 1 d . .
C11 C -0.0250(11) 0.6762(5) 0.6424(8) 0.073(3) Uani 1 1 d . .
H11 H -0.1102 0.6889 0.6346 0.088 Uiso 1 1 calc R U
O10 O 0.6243(11) 0.6702(4) 0.9927(7) 0.105(3) Uani 1 1 d . .
C1 C 0.3254(13) 0.5911(4) 0.4904(8) 0.066(3) Uani 1 1 d D .
H1C H 0.2458 0.5978 0.4445 0.079 Uiso 1 1 calc R U
H1D H 0.3774 0.5729 0.4514 0.079 Uiso 1 1 calc R U
N5 N 0.7070(9) 0.4411(4) 0.8464(7) 0.069(2) Uani 1 1 d . .
C17 C 0.2431(10) 0.4842(4) 0.8008(7) 0.054(2) Uani 1 1 d . .
C10 C 0.1728(11) 0.6297(4) 0.9060(8) 0.064(3) Uani 1 1 d D .
H10 H 0.1287 0.6340 0.9594 0.077 Uiso 1 1 calc R U
C2 C 0.3872(10) 0.6380(4) 0.5323(7) 0.054(2) Uani 1 1 d . .
C8 C 0.6006(14) 0.7140(5) 0.5658(11) 0.096(5) Uani 1 1 d . .
H8A H 0.5962 0.7014 0.6339 0.144 Uiso 1 1 calc R U
H8B H 0.6423 0.7454 0.5730 0.144 Uiso 1 1 calc R U
H8C H 0.6459 0.6912 0.5310 0.144 Uiso 1 1 calc R U
C9 C 0.1262(10) 0.6455(4) 0.7897(8) 0.055(2) Uani 1 1 d . .
C7 C 0.3855(16) 0.7507(5) 0.5565(11) 0.091(4) Uani 1 1 d . .
H7A H 0.3063 0.7553 0.5102 0.137 Uiso 1 1 calc R U
H7B H 0.4231 0.7824 0.5755 0.137 Uiso 1 1 calc R U
H7C H 0.3737 0.7337 0.6185 0.137 Uiso 1 1 calc R U
O12 O 0.7777(10) 0.4050(4) 0.8613(8) 0.094(3) Uani 1 1 d . .
C5 C 0.2741(15) 0.7006(6) 0.2997(9) 0.098(5) Uani 1 1 d . .
H5A H 0.2123 0.7024 0.3425 0.147 Uiso 1 1 calc R U
H5B H 0.2360 0.6894 0.2308 0.147 Uiso 1 1 calc R U
H5C H 0.3095 0.7328 0.2950 0.147 Uiso 1 1 calc R U
C18 C 0.3732(10) 0.4680(4) 0.8520(8) 0.057(2) Uani 1 1 d D .
H18A H 0.3743 0.4559 0.9223 0.069 Uiso 1 1 calc R U
H18B H 0.4012 0.4416 0.8116 0.069 Uiso 1 1 calc R U
C14 C -0.0721(11) 0.6731(5) 0.8233(10) 0.077(3) Uani 1 1 d . .
H14 H -0.0310 0.6645 0.8950 0.092 Uiso 1 1 calc R U
C19 C 0.0214(11) 0.4678(5) 0.7454(10) 0.071(3) Uani 1 1 d . .
H19 H -0.0316 0.4391 0.7512 0.086 Uiso 1 1 calc R U
C15 C -0.1078(17) 0.7272(6) 0.8252(14) 0.113(6) Uani 1 1 d . .
H15A H -0.0339 0.7469 0.8451 0.170 Uiso 1 1 calc R U
H15B H -0.1607 0.7320 0.8749 0.170 Uiso 1 1 calc R U
H15C H -0.1514 0.7371 0.7568 0.170 Uiso 1 1 calc R U
C4 C 0.4926(16) 0.6673(6) 0.3014(11) 0.106(5) Uani 1 1 d . .
H4A H 0.5165 0.7013 0.2974 0.158 Uiso 1 1 calc R U
H4B H 0.4748 0.6533 0.2323 0.158 Uiso 1 1 calc R U
H4C H 0.5594 0.6493 0.3444 0.158 Uiso 1 1 calc R U
C12 C 0.0560(16) 0.7182(6) 0.6097(11) 0.110(6) Uani 1 1 d . .
H12A H 0.0657 0.7442 0.6610 0.166 Uiso 1 1 calc R U
H12B H 0.0159 0.7311 0.5427 0.166 Uiso 1 1 calc R U
H12C H 0.1364 0.7053 0.6051 0.166 Uiso 1 1 calc R U
C23 C 0.0974(17) 0.3931(7) 0.9233(13) 0.118(6) Uani 1 1 d . .
H23A H 0.1161 0.4190 0.9745 0.177 Uiso 1 1 calc R U
H23B H 0.1211 0.3618 0.9561 0.177 Uiso 1 1 calc R U
H23C H 0.0096 0.3930 0.8942 0.177 Uiso 1 1 calc R U
O16 O 0.6721(18) 0.5559(6) 0.3892(10) 0.180(8) Uani 1 1 d . .
O14 O 0.6947(16) 0.5197(4) 0.5286(10) 0.139(5) Uani 1 1 d . .

loop_
_atom_site_aniso_label
_atom_site_aniso_U_11
_atom_site_aniso_U_22
_atom_site_aniso_U_33
_atom_site_aniso_U_23
_atom_site_aniso_U_13
_atom_site_aniso_U_12
Sm 0.0566(3) 0.0465(3) 0.0397(3) 0.0055(2) 0.0094(2) -0.0007(2)
O15 0.172(12) 0.076(6) 0.091(7) 0.007(5) 0.057(7) 0.033(7)
O4 0.048(4) 0.074(5) 0.056(4) 0.007(3) 0.012(3) 0.005(3)
N2 0.079(7) 0.064(6) 0.048(5) 0.003(4) 0.007(5) 0.013(5)
O8 0.060(4) 0.060(5) 0.063(5) 0.000(3) -0.004(3) 0.001(4)
O13 0.104(7) 0.091(6) 0.059(5) 0.017(4) 0.015(5) 0.018(6)
O7 0.047(4) 0.060(4) 0.075(5) 0.012(3) 0.004(3) -0.003(3)
O5 0.063(4) 0.087(5) 0.040(4) 0.015(3) 0.012(3) 0.013(4)
O9 0.106(7) 0.058(4) 0.054(4) 0.000(3) 0.013(4) 0.004(4)
N3 0.060(5) 0.053(5) 0.051(5) 0.008(4) 0.004(4) -0.001(4)
O2 0.091(6) 0.044(4) 0.053(4) 0.001(3) 0.016(4) -0.007(4)
N1 0.077(6) 0.053(5) 0.043(4) 0.008(4) 0.012(4) -0.001(4)
N6 0.101(8) 0.072(7) 0.067(7) 0.001(5) 0.028(6) 0.020(6)
C13 0.091(10) 0.141(14) 0.047(7) -0.016(8) -0.012(6) 0.005(10)
O1 0.091(6) 0.077(6) 0.064(5) 0.022(4) 0.028(4) 0.014(5)
O6 0.062(4) 0.059(4) 0.062(4) 0.024(3) 0.013(3) 0.002(3)
O11 0.071(5) 0.098(6) 0.062(5) 0.008(4) 0.013(4) 0.021(5)
C21 0.113(12) 0.103(11) 0.069(8) 0.027(7) -0.026(8) -0.017(9)
C24 0.18(2) 0.059(9) 0.136(15) -0.008(9) -0.004(14) -0.010(11)
C22 0.072(8) 0.058(7) 0.081(8) 0.021(6) 0.011(6) -0.008(6)
N4 0.056(5) 0.070(6) 0.046(5) -0.009(4) 0.003(4) 0.005(4)
C20 0.069(8) 0.087(10) 0.141(13) 0.005(9) 0.028(9) 0.009(8)
C16 0.045(6) 0.142(14) 0.109(11) 0.024(10) 0.011(7) 0.007(8)
C6 0.081(8) 0.049(6) 0.062(6) 0.017(5) 0.018(6) 0.006(5)
C3 0.104(10) 0.081(8) 0.040(6) 0.015(5) 0.016(6) 0.009(7)
O3 0.083(5) 0.054(4) 0.033(4) 0.005(3) 0.010(3) -0.008(4)
C11 0.062(7) 0.104(10) 0.047(6) 0.013(6) -0.004(5) 0.013(7)
O10 0.123(9) 0.089(7) 0.083(6) -0.029(5) -0.025(6) 0.018(6)
C1 0.099(9) 0.062(6) 0.038(5) 0.010(4) 0.017(5) -0.011(6)
N5 0.064(6) 0.083(7) 0.060(6) 0.013(5) 0.013(5) 0.006(5)
C17 0.066(6) 0.051(5) 0.044(5) 0.004(4) 0.010(5) -0.002(5)
C10 0.070(7) 0.082(8) 0.039(5) 0.013(5) 0.009(5) 0.015(6)
C2 0.070(7) 0.053(5) 0.038(5) 0.008(4) 0.009(5) 0.002(5)
C8 0.102(11) 0.075(9) 0.105(11) 0.025(8) 0.002(9) -0.015(8)
C9 0.065(6) 0.046(5) 0.054(6) 0.002(4) 0.010(5) 0.005(5)
C7 0.134(14) 0.061(7) 0.087(9) 0.004(6) 0.044(9) 0.009(8)
O12 0.100(7) 0.097(7) 0.087(6) 0.015(5) 0.023(5) 0.041(6)
C5 0.115(12) 0.120(12) 0.048(7) 0.013(7) -0.010(7) -0.003(10)
C18 0.065(6) 0.054(6) 0.054(6) 0.013(4) 0.013(5) 0.005(5)
C14 0.058(7) 0.107(10) 0.062(7) -0.004(7) 0.006(6) 0.015(7)
C19 0.061(7) 0.068(7) 0.084(8) 0.010(6) 0.010(6) -0.002(6)
C15 0.119(14) 0.106(12) 0.115(13) -0.028(10) 0.021(10) 0.034(11)
C4 0.152(16) 0.110(12) 0.066(8) 0.024(8) 0.049(9) 0.029(11)
C12 0.116(13) 0.125(13) 0.078(9) 0.052(9) -0.009(9) 0.003(11)
C23 0.117(14) 0.139(14) 0.100(11) 0.061(11) 0.028(10) -0.006(12)
O16 0.30(2) 0.176(14) 0.080(8) 0.000(8) 0.075(11) 0.064(15)
O14 0.231(17) 0.069(7) 0.122(9) 0.007(6) 0.044(10) 0.016(8)

loop_
_atom_type_symbol
_atom_type_description
_atom_type_scat_dispersion_real
_atom_type_scat_dispersion_imag
_atom_type_scat_source
C C 0.0181 0.0091 'International Tables Vol C Tables 4.2.6.8 and 6.1.1.4'
H H 0.0000 0.0000 'International Tables Vol C Tables 4.2.6.8 and 6.1.1.4'
N N 0.0311 0.0180 'International Tables Vol C Tables 4.2.6.8 and 6.1.1.4'
O O 0.0492 0.0322 'International Tables Vol C Tables 4.2.6.8 and 6.1.1.4'
Sm Sm -5.3236 12.2178 'International Tables Vol C Tables 4.2.6.8 and 6.1.1.4'

loop_
_exptl_crystal_face_index_h
_exptl_crystal_face_index_k
_exptl_crystal_face_index_l
_exptl_crystal_face_perp_dist
_exptl_oxdiff_crystal_face_indexfrac_h
_exptl_oxdiff_crystal_face_indexfrac_k
_exptl_oxdiff_crystal_face_indexfrac_l
_exptl_oxdiff_crystal_face_x
_exptl_oxdiff_crystal_face_y
_exptl_oxdiff_crystal_face_z
7 -2 0 0.0180 7.0170 -1.9706 -0.0090 0.9423 0.1047 0.3591
-7 2 0 0.0201 -7.0170 1.9706 0.0090 -0.9423 -0.1047 -0.3591
-7 1 0 0.0228 -7.0171 0.9709 0.0089 -0.9286 -0.1600 -0.3610
7 -1 0 0.0228 7.0171 -0.9709 -0.0089 0.9286 0.1600 0.3610
-3 -15 3 0.0564 -3.0079 -15.0035 3.0026 -0.2432 -0.9473 0.1732
3 15 -3 0.1304 3.0079 15.0035 -3.0026 0.2432 0.9473 -0.1732
-3 -14 -2 0.0559 -3.0097 -14.0119 -1.9965 -0.1637 -0.8495 -0.4201
3 14 2 0.0531 3.0097 14.0119 1.9965 0.1637 0.8495 0.4201
1 -16 3 0.0457 1.0018 -15.9867 2.9975 0.2933 -0.8795 0.3787
0 -17 -3 0.0545 -0.0030 -17.0004 -3.0002 0.2881 -0.9146 -0.3893

loop_
_geom_angle_atom_site_label_1
_geom_angle_atom_site_label_2
_geom_angle_atom_site_label_3
_geom_angle
O4 Sm O8 122.0(2)
O4 Sm O7 135.2(2)
O4 Sm O5 62.4(2)
O4 Sm O9 83.3(3)
O4 Sm O2 81.6(3)
O4 Sm O1 150.5(2)
O4 Sm O6 78.1(3)
O4 Sm N4 102.5(2)
O4 Sm O3 75.7(2)
O8 Sm O9 50.2(2)
O8 Sm N4 25.1(2)
O7 Sm O8 67.5(2)
O7 Sm O5 85.3(2)
O7 Sm O9 117.6(3)
O7 Sm N4 92.5(3)
O5 Sm O8 71.0(3)
O5 Sm O9 72.9(3)
O5 Sm N4 68.8(3)
O9 Sm N4 25.2(2)
O2 Sm O8 154.5(3)
O2 Sm O7 103.7(2)
O2 Sm O5 133.7(3)
O2 Sm O9 133.6(2)
O2 Sm N4 152.5(3)
O1 Sm O8 76.3(3)
O1 Sm O7 71.1(2)
O1 Sm O5 145.2(3)
O1 Sm O9 95.3(3)
O1 Sm O2 78.2(3)
O1 Sm N4 86.5(3)
O6 Sm O8 119.6(2)
O6 Sm O7 62.6(2)
O6 Sm O5 73.1(3)
O6 Sm O9 145.8(3)
O6 Sm O2 71.6(2)
O6 Sm O1 114.8(3)
O6 Sm N4 135.9(2)
O3 Sm O8 110.3(3)
O3 Sm O7 146.6(3)
O3 Sm O5 126.6(2)
O3 Sm O9 70.6(2)
O3 Sm O2 63.2(2)
O3 Sm O1 76.0(3)
O3 Sm O6 130.1(2)
O3 Sm N4 91.1(2)
C9 O4 Sm 129.2(6)
C9 N2 C11 122.0(10)
C9 N2 C14 123.2(9)
C14 N2 C11 114.5(10)
N4 O8 Sm 96.4(6)
C18 O7 Sm 124.2(6)
C10 O5 Sm 122.4(6)
N4 O9 Sm 96.2(6)
C17 N3 C22 122.5(9)
C17 N3 C19 121.2(9)
C19 N3 C22 116.2(9)
C1 O2 Sm 123.9(6)
C6 N1 C3 117.3(8)
C2 N1 C6 121.8(8)
C2 N1 C3 120.9(9)
O16 N6 O15 124.3(13)
O16 N6 O14 117.0(13)
O14 N6 O15 118.7(12)
C17 O6 Sm 127.7(7)
N3 C22 C24 111.7(11)
N3 C22 C23 110.8(12)
C23 C22 C24 112.7(13)
O8 N4 Sm 58.4(5)
O8 N4 O9 116.9(8)
O9 N4 Sm 58.6(5)
O10 N4 Sm 176.6(9)
O10 N4 O8 120.6(9)
O10 N4 O9 122.5(10)
N1 C6 C8 112.9(9)
N1 C6 C7 110.5(10)
C8 C6 C7 113.5(12)
N1 C3 C5 109.2(10)
N1 C3 C4 110.8(11)
C4 C3 C5 113.3(11)
C2 O3 Sm 125.9(6)
N2 C11 C13 112.7(11)
N2 C11 C12 109.1(10)
C13 C11 C12 112.4(12)
O2 C1 C2 105.6(8)
O13 N5 O11 119.6(10)
O12 N5 O13 121.2(10)
O12 N5 O11 119.2(9)
N3 C17 C18 119.4(9)
O6 C17 N3 123.3(10)
O6 C17 C18 117.4(9)
O5 C10 C9 109.9(8)
N1 C2 C1 119.1(8)
O3 C2 N1 119.7(9)
O3 C2 C1 121.1(8)
O4 C9 C10 114.1(9)
N2 C9 O4 122.6(10)
N2 C9 C10 123.3(10)
O7 C18 C17 107.4(8)
N2 C14 C16 111.3(11)
N2 C14 C15 111.6(12)
C16 C14 C15 113.8(13)
N3 C19 C21 112.5(11)
N3 C19 C20 111.0(11)
C20 C19 C21 112.7(12)

loop_
_geom_bond_atom_site_label_1
_geom_bond_atom_site_label_2
_geom_bond_distance
Sm O4 2.398(7)
Sm O8 2.531(7)
Sm O7 2.464(7)
Sm O5 2.527(7)
Sm O9 2.535(8)
Sm O2 2.458(7)
Sm O1 2.430(8)
Sm O6 2.409(7)
Sm N4 2.951(9)
Sm O3 2.401(6)
O15 N6 1.205(13)
O4 C9 1.268(12)
N2 C11 1.498(13)
N2 C9 1.260(13)
N2 C14 1.487(14)
O8 N4 1.261(11)
O13 N5 1.242(11)
O7 C18 1.429(12)
O5 C10 1.388(13)
O9 N4 1.262(11)
N3 C22 1.494(13)
N3 C17 1.294(13)
N3 C19 1.494(14)
O2 C1 1.456(11)
N1 C6 1.480(14)
N1 C3 1.496(13)
N1 C2 1.341(12)
N6 O16 1.187(14)
N6 O14 1.198(14)
C13 C11 1.515(18)
O6 C17 1.259(11)
O11 N5 1.266(12)
C21 C19 1.521(17)
C24 C22 1.522(19)
C22 C23 1.513(18)
N4 O10 1.204(12)
C20 C19 1.518(18)
C16 C14 1.506(19)
C6 C8 1.516(18)
C6 C7 1.517(17)
C3 C5 1.541(18)
C3 C4 1.515(19)
O3 C2 1.244(11)
C11 C12 1.550(19)
C1 C2 1.488(14)
N5 O12 1.237(12)
C17 C18 1.511(14)
C10 C9 1.557(14)
C14 C15 1.515(19)
